data_1551109
loop_
_publ_author_name
'Francois Fillaux'
'Alain Cousson'

_publ_section_title
;
 Neutron scattering studies of K3H(SO4)2 and K3D(SO4)2 : Infinite
 square-wells and quantum phase transition
;
_journal_name_full 'Journal of Chemical Physics'
_journal_page_first 074504
_journal_paper_doi 10.1063/1.4745181
_journal_volume 137
_journal_year 2012
_chemical_absolute_configuration .
_chemical_formula_moiety 'H O4 S, O4 S, 3 (K)'
_chemical_formula_sum 'H K3 O8 S2'
_chemical_formula_weight 310.42
_space_group_IT_number 15
_symmetry_cell_setting monoclinic
_symmetry_space_group_name_Hall '-A 2ya'
_symmetry_space_group_name_H-M 'A 1 2/a 1'
_atom_sites_solution_hydrogens geom
_atom_sites_solution_primary direct
_cell_angle_alpha 90
_cell_angle_beta 102.926(10)
_cell_angle_gamma 90
_cell_formula_units_Z 4
_cell_length_a 9.8061(10)
_cell_length_b 5.6869(10)
_cell_length_c 14.7024(10)
_cell_measurement_reflns_used 0
_cell_measurement_temperature 293
_cell_measurement_theta_max 0
_cell_measurement_theta_min 0
_cell_volume 799.12(17)
_computing_cell_refinement 'STOE DEFINED CELL REFINEMENT'
_computing_data_collection 'STOE REVISED PROGRAM'
_computing_data_reduction 'COLL5 DEFINED DATA REDUCTION'
_computing_molecular_graphics 'CAMERON (Watkin et al., 1996)'
_computing_publication_material 'CRYSTALS (Betteridge et al., 2003)'
_computing_structure_refinement 'CRYSTALS (Betteridge et al., 2003)'
_computing_structure_solution 'PREVIOUSLY X-RAY STRUCTURE SOLUTION'
_diffrn_ambient_temperature 293
_diffrn_measured_fraction_theta_full 0.998
_diffrn_measured_fraction_theta_max 0.936
_diffrn_measurement_device_type STOE
_diffrn_measurement_method \w
_diffrn_radiation_monochromator copper
_diffrn_radiation_type ' neutron '
_diffrn_radiation_wavelength 0.83080
_diffrn_reflns_av_R_equivalents 0.019
_diffrn_reflns_limit_h_max 17
_diffrn_reflns_limit_h_min -17
_diffrn_reflns_limit_k_max 10
_diffrn_reflns_limit_k_min -10
_diffrn_reflns_limit_l_max 26
_diffrn_reflns_limit_l_min -25
_diffrn_reflns_number 2687
_diffrn_reflns_theta_full 46.889
_diffrn_reflns_theta_max 49.881
_diffrn_reflns_theta_min 3.324
_diffrn_standards_number 0
_exptl_absorpt_coefficient_mu 2.240
_exptl_absorpt_correction_T_max 1.0000
_exptl_absorpt_correction_T_min 1.0000
_exptl_absorpt_correction_type none
_exptl_crystal_colour white
_exptl_crystal_density_diffrn 2.580
_exptl_crystal_description prism
_exptl_crystal_F_000 248
_refine_diff_density_max 0.40
_refine_diff_density_min -0.38
_refine_ls_extinction_coef 9.6(4)
_refine_ls_extinction_method 'Larson (1970), Equation 22'
_refine_ls_goodness_of_fit_ref 1.0765
_refine_ls_hydrogen_treatment noref
_refine_ls_matrix_type full
_refine_ls_number_parameters 61
_refine_ls_number_reflns 1781
_refine_ls_number_restraints 0
_refine_ls_R_factor_all 0.0536
_refine_ls_R_factor_gt 0.0244
_refine_ls_shift/su_max 0.022055
_refine_ls_structure_factor_coef F
_refine_ls_weighting_details
;
 Method, part 1, Chebychev polynomial, (Watkin, 1994, Prince, 1982)
 [weight] = 1.0/[A~0~*T~0~(x)+A~1~*T~1~(x) ... +A~n-1~]*T~n-1~(x)]
 where A~i~ are the Chebychev coefficients listed below and x= Fcalc/Fmax
 Method = Robust Weighting (Prince, 1982)
 W = [weight] * [1-(deltaF/6*sigmaF)^2^]^2^
 A~i~ are:
 0.154 -0.860 -0.232E-01 -0.375
;
_refine_ls_weighting_scheme calc
_refine_ls_wR_factor_all 0.0159
_refine_ls_wR_factor_gt 0.0138
_refine_ls_wR_factor_ref 0.0138
_reflns_limit_h_max 16
_reflns_limit_h_min -17
_reflns_limit_k_max 10
_reflns_limit_k_min 0
_reflns_limit_l_max 26
_reflns_limit_l_min 0
_reflns_number_gt 1781
_reflns_number_total 1373
_reflns_threshold_expression I>3.0\s(I)
_oxford_diffrn_Wilson_B_factor 0.00
_oxford_diffrn_Wilson_scale 0.00
_oxford_refine_ls_scale 0.2736(5)
_cod_data_source_file k3hrt.cif
_cod_data_source_block 5
_cod_depositor_comments
;
The following automatic conversions were performed:

'_journal_paper_doi' value 'https://doi.org/10.1063/1.4745181' was
changed to '10.1063/1.4745181'.

'_symmetry_cell_setting' value 'Monoclinic' changed to 'monoclinic'
according to the built-in table from CIF Core dictionary named
'cif_core.dic' version 2.4.5 from 2014-11-21.

Automatic conversion script
Id: cif_fix_values 6524 2018-11-02 12:15:13Z antanas 

2022-06-06
Z value and formula fixed to values more according to usual
chemical conventions.                 miguel
;
_cod_original_formula_weight 155.21
_cod_original_formula_moiety 'H0.25 K1.25 O4 S1'
_cod_original_formula_units_Z 8
_cod_original_sg_symbol_H-M 'A 1 2/a 1 '
_cod_original_formula_sum 'H0.25 K1.25 O4 S1'
_cod_database_code 1551109

loop_
_symmetry_equiv_pos_as_xyz
x,y,z
-x,-y,-z
x,y+1/2,z+1/2
-x,-y+1/2,-z+1/2
-x+1/2,y,-z
x+1/2,-y,z
-x+1/2,y+1/2,-z+1/2
x+1/2,-y+1/2,z+1/2

loop_
_atom_site_label
_atom_site_type_symbol
_atom_site_fract_x
_atom_site_fract_y
_atom_site_fract_z
_atom_site_U_iso_or_equiv
_atom_site_occupancy
_atom_site_adp_type
_atom_site_refinement_flags_posn
_atom_site_refinement_flags_adp
_atom_site_refinement_flags_occupancy
_atom_site_disorder_assembly
_atom_site_disorder_group
_atom_site_attached_hydrogens
K1 K 0.2500 0.75551(13) 0.0000 0.0198 1.0000 Uani S T . . . .
K2 K 0.34786(5) 0.73208(8) 0.30578(4) 0.0226 1.0000 Uani . . . . . .
S1 S 0.03807(5) 0.27302(8) -0.11599(3) 0.0131 1.0000 Uani . . . . . .
O1 O 0.09819(3) 0.47694(5) -0.15331(2) 0.0205 1.0000 Uani . . . . . .
O2 O 0.10805(4) 0.05494(5) -0.13010(2) 0.0224 1.0000 Uani . . . . . .
O3 O -0.11381(3) 0.26055(6) -0.15244(2) 0.0205 1.0000 Uani . . . . . .
O4 O 0.06099(4) 0.31245(7) -0.010210(19) 0.0241 1.0000 Uani . . . . . .
H1 H 0.0000 0.5000 0.0000 0.0477 1.0000 Uani . . . . . .

loop_
_atom_site_aniso_label
_atom_site_aniso_U_11
_atom_site_aniso_U_22
_atom_site_aniso_U_33
_atom_site_aniso_U_23
_atom_site_aniso_U_13
_atom_site_aniso_U_12
K1 0.0184(2) 0.0242(2) 0.0165(2) 0.0000 0.00314(16) 0.0000
K2 0.01899(15) 0.02015(16) 0.02811(19) -0.00470(15) 0.00395(14) -0.00035(14)
S1 0.01257(15) 0.01287(15) 0.01369(16) 0.00044(12) 0.00284(12) 0.00021(13)
O1 0.02433(13) 0.01680(10) 0.02191(11) 0.00121(8) 0.00822(9) -0.00460(8)
O2 0.02339(13) 0.01679(11) 0.02721(13) 0.00138(9) 0.00609(9) 0.00638(9)
O3 0.01303(9) 0.02581(12) 0.02203(11) -0.00225(10) 0.00271(7) -0.00040(9)
O4 0.02840(14) 0.03032(14) 0.01273(10) 0.00036(9) 0.00304(9) 0.00033(10)
H1 0.0457 0.0765 0.0212 -0.0045 0.0081 -0.0282

loop_
_atom_type_symbol
_atom_type_scat_dispersion_real
_atom_type_scat_dispersion_imag
_atom_type_scat_Cromer_Mann_a1
_atom_type_scat_Cromer_Mann_b1
_atom_type_scat_Cromer_Mann_a2
_atom_type_scat_Cromer_Mann_b2
_atom_type_scat_Cromer_Mann_a3
_atom_type_scat_Cromer_Mann_b3
_atom_type_scat_Cromer_Mann_a4
_atom_type_scat_Cromer_Mann_b4
_atom_type_scat_Cromer_Mann_c
_atom_type_scat_source
K 0.0000 0.0000 0.0000 0.0000 0.0000 0.0000 0.0000 0.0000 0.0000 0.0000 3.6700 'International Tables Vol C 4.2.6.8 and 6.1.1.4'
S 0.0000 0.0000 0.0000 0.0000 0.0000 0.0000 0.0000 0.0000 0.0000 0.0000 2.8470 'International Tables Vol C 4.2.6.8 and 6.1.1.4'
O 0.0000 0.0000 0.0000 0.0000 0.0000 0.0000 0.0000 0.0000 0.0000 0.0000 5.8030 'International Tables Vol C 4.2.6.8 and 6.1.1.4'
H 0.0000 0.0000 0.0000 0.0000 0.0000 0.0000 0.0000 0.0000 0.0000 0.0000 -3.7390 'International Tables Vol C 4.2.6.8 and 6.1.1.4'
D 0.0000 0.0000 0.0000 0.0000 0.0000 0.0000 0.0000 0.0000 0.0000 0.0000 6.6710 'International Tables Vol C 4.2.6.8 and 6.1.1.4'

loop_
_geom_angle_atom_site_label_1
_geom_angle_site_symmetry_1
_geom_angle_atom_site_label_2
_geom_angle_site_symmetry_2
_geom_angle_atom_site_label_3
_geom_angle_site_symmetry_3
_geom_angle
_geom_angle_publ_flag
O1 . S1 . O2 . 112.33(4) yes
O1 . S1 . O3 . 111.27(4) yes
O2 . S1 . O3 . 112.30(4) yes
O1 . S1 . O4 . 106.50(4) yes
O2 . S1 . O4 . 107.56(4) yes
O3 . S1 . O4 . 106.46(4) yes
S1 . O4 . H1 . 106.3 no
O4 2_565 H1 . O4 . 180.0 no

loop_
_geom_bond_atom_site_label_1
_geom_bond_site_symmetry_1
_geom_bond_atom_site_label_2
_geom_bond_site_symmetry_2
_geom_bond_distance
_geom_bond_publ_flag
S1 . O1 . 1.4623(6) yes
S1 . O2 . 1.4545(6) yes
S1 . O3 . 1.4674(5) yes
S1 . O4 . 1.5372(5) yes
O4 . H1 . 1.248 no
